data_1551315
loop_
_publ_author_name
'Sergey V. Ovsyannikov'
'Maxim Bykov'
'Elena Bykova'
'Denis P. Kozlenko'
'Alexander A. Tsirlin'
'Alexander E. Karkin'
'Vladimir V. Shchennikov'
'Sergey E. Kichanov'
'Huiyang Gou'
'Artem M. Abakumov'
'Ricardo Egoavil'
'Johan Verbeeck'
'Catherine McCammon'
'Vadim Dyadkin'
'Dmitry Chernyshov'
'Sander van Smaalen'
'Leonid S. Dubrovinsky'

_publ_section_title
;
 Charge-ordering transition in iron oxide Fe4O5 involving competing dimer
 and trimer formation
;
_journal_name_full 'Nature Chemistry'
_journal_page_first 501
_journal_page_last 508
_journal_paper_doi 10.1038/nchem.2478
_journal_volume 8
_journal_year 2016
_chemical_formula_sum 'Fe4 O5'
_space_group_IT_number 1
_space_group_name_Hall 'P 1'
_space_group_name_H-M_alt 'P 1'
_symmetry_cell_setting triclinic
_symmetry_Int_Tables_number 1
_symmetry_space_group_name_Hall 'P 1'
_symmetry_space_group_name_H-M 'P 1'
_cell_angle_alpha 90
_cell_angle_beta 90
_cell_angle_gamma 90
_cell_formula_units_Z 4
_cell_length_a 8.5830(4)
_cell_length_b 39.2492(5)
_cell_length_c 12.5425(11)
_cell_volume 4225.3(4)
_cod_data_source_file nchem.2478-s3.cif
_cod_data_source_block I
_cod_database_code 1551315

loop_
_space_group_symop_id
_space_group_symop_operation_xyz
1 x,y,z

loop_
_atom_site_label
_atom_site_type_symbol
_atom_site_fract_x
_atom_site_fract_y
_atom_site_fract_z
_atom_site_adp_type
_atom_site_U_iso_or_equiv
_atom_site_site_symmetry_multiplicity
_atom_site_occupancy
_atom_site_calc_flag
_atom_site_refinement_flags
_atom_site_disorder_assembly
_atom_site_disorder_group
Fe1-1 Fe 0.250553 0.063774 0.24944 Uani 0.0071 1 1 d . . .
Fe1-2 Fe 0.583887 0.063774 0.250564 Uani 0.0071 1 1 d . . .
Fe1-3 Fe 0.91722 0.063774 0.249996 Uani 0.0071 1 1 d . . .
Fe1-4 Fe 0.250553 0.313774 0.249748 Uani 0.0071 1 1 d . . .
Fe1-5 Fe 0.583887 0.313774 0.249608 Uani 0.0071 1 1 d . . .
Fe1-6 Fe 0.91722 0.313774 0.250644 Uani 0.0071 1 1 d . . .
Fe1-7 Fe 0.250553 0.563774 0.250625 Uani 0.0071 1 1 d . . .
Fe1-8 Fe 0.583887 0.563774 0.249538 Uani 0.0071 1 1 d . . .
Fe1-9 Fe 0.91722 0.563774 0.249837 Uani 0.0071 1 1 d . . .
Fe1-10 Fe 0.250553 0.813774 0.25009 Uani 0.0071 1 1 d . . .
Fe1-11 Fe 0.583887 0.813774 0.250511 Uani 0.0071 1 1 d . . .
Fe1-12 Fe 0.91722 0.813774 0.249399 Uani 0.0071 1 1 d . . .
Fe1-13 Fe 0.083887 0.188774 0.25013 Uani 0.0071 1 1 d . . .
Fe1-14 Fe 0.41722 0.188774 0.250485 Uani 0.0071 1 1 d . . .
Fe1-15 Fe 0.750553 0.188774 0.249385 Uani 0.0071 1 1 d . . .
Fe1-16 Fe 0.083887 0.438774 0.249353 Uani 0.0071 1 1 d . . .
Fe1-17 Fe 0.41722 0.438774 0.250364 Uani 0.0071 1 1 d . . .
Fe1-18 Fe 0.750553 0.438774 0.250283 Uani 0.0071 1 1 d . . .
Fe1-19 Fe 0.083887 0.688774 0.250037 Uani 0.0071 1 1 d . . .
Fe1-20 Fe 0.41722 0.688774 0.249421 Uani 0.0071 1 1 d . . .
Fe1-21 Fe 0.750553 0.688774 0.250542 Uani 0.0071 1 1 d . . .
Fe1-22 Fe 0.083887 0.938774 0.250637 Uani 0.0071 1 1 d . . .
Fe1-23 Fe 0.41722 0.938774 0.249786 Uani 0.0071 1 1 d . . .
Fe1-24 Fe 0.750553 0.938774 0.249577 Uani 0.0071 1 1 d . . .
Fe1-25 Fe 0.08278 0.186226 0.750643 Uani 0.0071 1 1 d . . .
Fe1-26 Fe 0.416113 0.186226 0.749755 Uani 0.0071 1 1 d . . .
Fe1-27 Fe 0.749447 0.186226 0.749603 Uani 0.0071 1 1 d . . .
Fe1-28 Fe 0.08278 0.436226 0.74983 Uani 0.0071 1 1 d . . .
Fe1-29 Fe 0.416113 0.436226 0.750627 Uani 0.0071 1 1 d . . .
Fe1-30 Fe 0.749447 0.436226 0.749543 Uani 0.0071 1 1 d . . .
Fe1-31 Fe 0.08278 0.686226 0.749402 Uani 0.0071 1 1 d . . .
Fe1-32 Fe 0.416113 0.686226 0.750083 Uani 0.0071 1 1 d . . .
Fe1-33 Fe 0.749447 0.686226 0.750516 Uani 0.0071 1 1 d . . .
Fe1-34 Fe 0.08278 0.936226 0.750326 Uani 0.0071 1 1 d . . .
Fe1-35 Fe 0.416113 0.936226 0.749351 Uani 0.0071 1 1 d . . .
Fe1-36 Fe 0.749447 0.936226 0.750323 Uani 0.0071 1 1 d . . .
Fe1-37 Fe 0.249447 0.061226 0.750123 Uani 0.0071 1 1 d . . .
Fe1-38 Fe 0.58278 0.061226 0.75049 Uani 0.0071 1 1 d . . .
Fe1-39 Fe 0.916113 0.061226 0.749387 Uani 0.0071 1 1 d . . .
Fe1-40 Fe 0.249447 0.311226 0.749353 Uani 0.0071 1 1 d . . .
Fe1-41 Fe 0.58278 0.311226 0.750358 Uani 0.0071 1 1 d . . .
Fe1-42 Fe 0.916113 0.311226 0.750289 Uani 0.0071 1 1 d . . .
Fe1-43 Fe 0.249447 0.561226 0.750045 Uani 0.0071 1 1 d . . .
Fe1-44 Fe 0.58278 0.561226 0.749417 Uani 0.0071 1 1 d . . .
Fe1-45 Fe 0.916113 0.561226 0.750538 Uani 0.0071 1 1 d . . .
Fe1-46 Fe 0.249447 0.811226 0.750636 Uani 0.0071 1 1 d . . .
Fe1-47 Fe 0.58278 0.811226 0.749793 Uani 0.0071 1 1 d . . .
Fe1-48 Fe 0.916113 0.811226 0.749571 Uani 0.0071 1 1 d . . .
Fe2-1 Fe 0.072409 0.06226 0.001309 Uani 0.0067 1 1 d . . .
Fe2-2 Fe 0.083681 0.312508 -0.000042 Uani 0.0067 1 1 d . . .
Fe2-3 Fe 0.406991 0.312288 0.001159 Uani 0.0067 1 1 d . . .
Fe2-4 Fe 0.412781 0.562415 0.000466 Uani 0.0067 1 1 d . . .
Fe2-5 Fe 0.743052 0.562347 0.000832 Uani 0.0067 1 1 d . . .
Fe2-6 Fe 0.080175 0.812431 0.000378 Uani 0.0067 1 1 d . . .
Fe2-7 Fe 0.742474 0.812335 0.000902 Uani 0.0067 1 1 d . . .
Fe2-8 Fe 0.423063 0.06264 0.999234 Uani 0.0067 1 1 d . . .
Fe2-9 Fe 0.754528 0.062599 0.999458 Uani 0.0067 1 1 d . . .
Fe2-11 Fe 0.759328 0.312705 0.998883 Uani 0.0067 1 1 d . . .
Fe2-12 Fe 0.094167 0.562738 0.998702 Uani 0.0067 1 1 d . . .
Fe2-13 Fe 0.42735 0.812735 0.99872 Uani 0.0067 1 1 d . . .
Fe2-14 Fe 0.575317 0.187324 0.00096 Uani 0.0067 1 1 d . . .
Fe2-15 Fe 0.914181 0.187445 0.000298 Uani 0.0067 1 1 d . . .
Fe2-16 Fe 0.906387 0.437274 0.001231 Uani 0.0067 1 1 d . . .
Fe2-17 Fe 0.239029 0.687259 0.001314 Uani 0.0067 1 1 d . . .
Fe2-18 Fe 0.573349 0.937281 0.001196 Uani 0.0067 1 1 d . . .
Fe2-19 Fe 0.260503 0.187731 0.998742 Uani 0.0067 1 1 d . . .
Fe2-20 Fe 0.251804 0.43754 0.999784 Uani 0.0067 1 1 d . . .
Fe2-21 Fe 0.591809 0.437686 0.998985 Uani 0.0067 1 1 d . . .
Fe2-22 Fe 0.589152 0.687628 0.999303 Uani 0.0067 1 1 d . . .
Fe2-23 Fe 0.921819 0.687613 0.999383 Uani 0.0067 1 1 d . . .
Fe2-24 Fe 0.251042 0.937523 0.999875 Uani 0.0067 1 1 d . . .
Fe2-25 Fe 0.92561 0.937696 0.998929 Uani 0.0067 1 1 d . . .
Fe2-26 Fe 0.239497 0.187269 0.498742 Uani 0.0067 1 1 d . . .
Fe2-27 Fe 0.59135 0.187676 0.50096 Uani 0.0067 1 1 d . . .
Fe2-28 Fe 0.919153 0.187555 0.500298 Uani 0.0067 1 1 d . . .
Fe2-29 Fe 0.248196 0.43746 0.499784 Uani 0.0067 1 1 d . . .
Fe2-30 Fe 0.574858 0.437314 0.498985 Uani 0.0067 1 1 d . . .
Fe2-31 Fe 0.926946 0.437726 0.501231 Uani 0.0067 1 1 d . . .
Fe2-32 Fe 0.260971 0.687741 0.501314 Uani 0.0067 1 1 d . . .
Fe2-33 Fe 0.577515 0.687372 0.499303 Uani 0.0067 1 1 d . . .
Fe2-34 Fe 0.911514 0.687387 0.499383 Uani 0.0067 1 1 d . . .
Fe2-35 Fe 0.248958 0.937477 0.499875 Uani 0.0067 1 1 d . . .
Fe2-36 Fe 0.593318 0.937719 0.501196 Uani 0.0067 1 1 d . . .
Fe2-37 Fe 0.907724 0.937304 0.498929 Uani 0.0067 1 1 d . . .
Fe2-38 Fe 0.094258 0.06274 0.501309 Uani 0.0067 1 1 d . . .
Fe2-39 Fe 0.410271 0.06236 0.499234 Uani 0.0067 1 1 d . . .
Fe2-40 Fe 0.745472 0.062401 0.499458 Uani 0.0067 1 1 d . . .
Fe2-41 Fe 0.082986 0.312492 0.499958 Uani 0.0067 1 1 d . . .
Fe2-42 Fe 0.426342 0.312712 0.501159 Uani 0.0067 1 1 d . . .
Fe2-43 Fe 0.740672 0.312295 0.498883 Uani 0.0067 1 1 d . . .
Fe2-44 Fe 0.072499 0.562262 0.498702 Uani 0.0067 1 1 d . . .
Fe2-45 Fe 0.420553 0.562585 0.500466 Uani 0.0067 1 1 d . . .
Fe2-46 Fe 0.756948 0.562653 0.500832 Uani 0.0067 1 1 d . . .
Fe2-47 Fe 0.086491 0.812569 0.500378 Uani 0.0067 1 1 d . . .
Fe2-48 Fe 0.405983 0.812265 0.49872 Uani 0.0067 1 1 d . . .
Fe2-49 Fe 0.757526 0.812665 0.500902 Uani 0.0067 1 1 d . . .
Fe3-1 Fe 0.091403 0.128074 0.11786 Uani 0.0071 1 1 d . . .
Fe3-2 Fe 0.411522 0.126979 0.116901 Uani 0.0071 1 1 d . . .
Fe3-3 Fe 0.746583 0.128071 0.118681 Uani 0.0071 1 1 d . . .
Fe3-4 Fe 0.083091 0.378286 0.118827 Uani 0.0071 1 1 d . . .
Fe3-5 Fe 0.423724 0.377805 0.117462 Uani 0.0071 1 1 d . . .
Fe3-6 Fe 0.742693 0.377034 0.117152 Uani 0.0071 1 1 d . . .
Fe3-7 Fe 0.074956 0.627192 0.117505 Uani 0.0071 1 1 d . . .
Fe3-8 Fe 0.41961 0.628412 0.118818 Uani 0.0071 1 1 d . . .
Fe3-9 Fe 0.754941 0.62752 0.117118 Uani 0.0071 1 1 d . . .
Fe3-10 Fe 0.085378 0.877264 0.116881 Uani 0.0071 1 1 d . . .
Fe3-11 Fe 0.408475 0.877429 0.117905 Uani 0.0071 1 1 d . . .
Fe3-12 Fe 0.755655 0.878431 0.118656 Uani 0.0071 1 1 d . . .
Fe3-13 Fe 0.253424 0.003423 0.118802 Uani 0.0071 1 1 d . . .
Fe3-14 Fe 0.587851 0.002476 0.117072 Uani 0.0071 1 1 d . . .
Fe3-15 Fe 0.908233 0.002226 0.117568 Uani 0.0071 1 1 d . . .
Fe3-16 Fe 0.241957 0.252472 0.11797 Uani 0.0071 1 1 d . . .
Fe3-17 Fe 0.58935 0.253424 0.118617 Uani 0.0071 1 1 d . . .
Fe3-18 Fe 0.918201 0.252229 0.116855 Uani 0.0071 1 1 d . . .
Fe3-19 Fe 0.248292 0.502055 0.116785 Uani 0.0071 1 1 d . . .
Fe3-20 Fe 0.576885 0.502755 0.118348 Uani 0.0071 1 1 d . . .
Fe3-21 Fe 0.924332 0.503315 0.118309 Uani 0.0071 1 1 d . . .
Fe3-22 Fe 0.258116 0.753114 0.117925 Uani 0.0071 1 1 d . . .
Fe3-23 Fe 0.578618 0.751981 0.116873 Uani 0.0071 1 1 d . . .
Fe3-24 Fe 0.912774 0.75303 0.118644 Uani 0.0071 1 1 d . . .
Fe3-25 Fe 0.258151 0.122872 0.617377 Uani 0.0071 1 1 d . . .
Fe3-26 Fe 0.577568 0.122384 0.617226 Uani 0.0071 1 1 d . . .
Fe3-27 Fe 0.914773 0.121619 0.618839 Uani 0.0071 1 1 d . . .
Fe3-28 Fe 0.251345 0.371778 0.618794 Uani 0.0071 1 1 d . . .
Fe3-29 Fe 0.590016 0.372997 0.617053 Uani 0.0071 1 1 d . . .
Fe3-30 Fe 0.909131 0.3721 0.617594 Uani 0.0071 1 1 d . . .
Fe3-31 Fe 0.241871 0.621845 0.617996 Uani 0.0071 1 1 d . . .
Fe3-32 Fe 0.587736 0.622016 0.6186 Uani 0.0071 1 1 d . . .
Fe3-33 Fe 0.920885 0.623014 0.616846 Uani 0.0071 1 1 d . . .
Fe3-34 Fe 0.251134 0.872921 0.616786 Uani 0.0071 1 1 d . . .
Fe3-35 Fe 0.575879 0.871658 0.618371 Uani 0.0071 1 1 d . . .
Fe3-36 Fe 0.923479 0.872296 0.618285 Uani 0.0071 1 1 d . . .
Fe3-37 Fe 0.083944 0.247896 0.616791 Uani 0.0071 1 1 d . . .
Fe3-38 Fe 0.409435 0.246637 0.618424 Uani 0.0071 1 1 d . . .
Fe3-39 Fe 0.757113 0.247342 0.618226 Uani 0.0071 1 1 d . . .
Fe3-40 Fe 0.091651 0.497617 0.617833 Uani 0.0071 1 1 d . . .
Fe3-41 Fe 0.414068 0.497694 0.616914 Uani 0.0071 1 1 d . . .
Fe3-42 Fe 0.744773 0.496564 0.618695 Uani 0.0071 1 1 d . . .
Fe3-43 Fe 0.080936 0.746603 0.618832 Uani 0.0071 1 1 d . . .
Fe3-44 Fe 0.424943 0.747843 0.617437 Uani 0.0071 1 1 d . . .
Fe3-45 Fe 0.744614 0.74743 0.617173 Uani 0.0071 1 1 d . . .
Fe3-46 Fe 0.076008 0.997145 0.617531 Uani 0.0071 1 1 d . . .
Fe3-47 Fe 0.417489 0.996747 0.618812 Uani 0.0071 1 1 d . . .
Fe3-48 Fe 0.756994 0.997984 0.617099 Uani 0.0071 1 1 d . . .
Fe3-49 Fe 0.242177 0.121712 0.881749 Uani 0.0071 1 1 d . . .
Fe3-50 Fe 0.589427 0.122199 0.881598 Uani 0.0071 1 1 d . . .
Fe3-51 Fe 0.918888 0.122964 0.883211 Uani 0.0071 1 1 d . . .
Fe3-52 Fe 0.248983 0.372805 0.883166 Uani 0.0071 1 1 d . . .
Fe3-53 Fe 0.576979 0.371587 0.881425 Uani 0.0071 1 1 d . . .
Fe3-54 Fe 0.92453 0.372483 0.881966 Uani 0.0071 1 1 d . . .
Fe3-55 Fe 0.258457 0.622739 0.882368 Uani 0.0071 1 1 d . . .
Fe3-56 Fe 0.579259 0.622567 0.882972 Uani 0.0071 1 1 d . . .
Fe3-57 Fe 0.912776 0.621569 0.881218 Uani 0.0071 1 1 d . . .
Fe3-58 Fe 0.249194 0.871663 0.881158 Uani 0.0071 1 1 d . . .
Fe3-59 Fe 0.591116 0.872925 0.882743 Uani 0.0071 1 1 d . . .
Fe3-60 Fe 0.910183 0.872287 0.882657 Uani 0.0071 1 1 d . . .
Fe3-61 Fe 0.083051 0.246687 0.881163 Uani 0.0071 1 1 d . . .
Fe3-62 Fe 0.424226 0.247947 0.882796 Uani 0.0071 1 1 d . . .
Fe3-63 Fe 0.743215 0.247241 0.882598 Uani 0.0071 1 1 d . . .
Fe3-64 Fe 0.075344 0.496966 0.882205 Uani 0.0071 1 1 d . . .
Fe3-65 Fe 0.419594 0.49689 0.881286 Uani 0.0071 1 1 d . . .
Fe3-66 Fe 0.755555 0.498019 0.883067 Uani 0.0071 1 1 d . . .
Fe3-67 Fe 0.086059 0.747981 0.883204 Uani 0.0071 1 1 d . . .
Fe3-68 Fe 0.408719 0.746741 0.881809 Uani 0.0071 1 1 d . . .
Fe3-69 Fe 0.755714 0.747154 0.881545 Uani 0.0071 1 1 d . . .
Fe3-70 Fe 0.090986 0.997439 0.881903 Uani 0.0071 1 1 d . . .
Fe3-71 Fe 0.416172 0.997837 0.883184 Uani 0.0071 1 1 d . . .
Fe3-72 Fe 0.743334 0.9966 0.881471 Uani 0.0071 1 1 d . . .
Fe3-73 Fe 0.074936 0.127342 0.382232 Uani 0.0071 1 1 d . . .
Fe3-74 Fe 0.421483 0.128437 0.381273 Uani 0.0071 1 1 d . . .
Fe3-75 Fe 0.753089 0.127345 0.383053 Uani 0.0071 1 1 d . . .
Fe3-76 Fe 0.083248 0.377131 0.383199 Uani 0.0071 1 1 d . . .
Fe3-77 Fe 0.409281 0.377612 0.381834 Uani 0.0071 1 1 d . . .
Fe3-78 Fe 0.756979 0.378382 0.381524 Uani 0.0071 1 1 d . . .
Fe3-79 Fe 0.091382 0.628224 0.381877 Uani 0.0071 1 1 d . . .
Fe3-80 Fe 0.413395 0.627004 0.38319 Uani 0.0071 1 1 d . . .
Fe3-81 Fe 0.744731 0.627896 0.38149 Uani 0.0071 1 1 d . . .
Fe3-82 Fe 0.080961 0.878152 0.381253 Uani 0.0071 1 1 d . . .
Fe3-83 Fe 0.42453 0.877987 0.382277 Uani 0.0071 1 1 d . . .
Fe3-84 Fe 0.744017 0.876985 0.383028 Uani 0.0071 1 1 d . . .
Fe3-85 Fe 0.246248 0.001994 0.383174 Uani 0.0071 1 1 d . . .
Fe3-86 Fe 0.578488 0.00294 0.381444 Uani 0.0071 1 1 d . . .
Fe3-87 Fe 0.924772 0.003191 0.38194 Uani 0.0071 1 1 d . . .
Fe3-88 Fe 0.257715 0.252944 0.382342 Uani 0.0071 1 1 d . . .
Fe3-89 Fe 0.576988 0.251993 0.382989 Uani 0.0071 1 1 d . . .
Fe3-90 Fe 0.914804 0.253188 0.381227 Uani 0.0071 1 1 d . . .
Fe3-91 Fe 0.25138 0.503362 0.381157 Uani 0.0071 1 1 d . . .
Fe3-92 Fe 0.589454 0.502662 0.38272 Uani 0.0071 1 1 d . . .
Fe3-93 Fe 0.908674 0.502101 0.382681 Uani 0.0071 1 1 d . . .
Fe3-94 Fe 0.241556 0.752303 0.382297 Uani 0.0071 1 1 d . . .
Fe3-95 Fe 0.58772 0.753436 0.381245 Uani 0.0071 1 1 d . . .
Fe3-96 Fe 0.920232 0.752386 0.383016 Uani 0.0071 1 1 d . . .
O1-1 O 0.245213 0.096512 0.042111 Uiso 0 1 1 d . . .
O1-2 O 0.580572 0.097843 0.044192 Uiso 0 1 1 d . . .
O1-3 O 0.913232 0.098932 0.045425 Uiso 0 1 1 d . . .
O1-4 O 0.246099 0.348548 0.044848 Uiso 0 1 1 d . . .
O1-5 O 0.578781 0.346366 0.041975 Uiso 0 1 1 d . . .
O1-6 O 0.914136 0.348373 0.044904 Uiso 0 1 1 d . . .
O1-7 O 0.247527 0.598809 0.045464 Uiso 0 1 1 d . . .
O1-8 O 0.579004 0.598044 0.044128 Uiso 0 1 1 d . . .
O1-9 O 0.912486 0.596434 0.042135 Uiso 0 1 1 d . . .
O1-10 O 0.24627 0.846705 0.042567 Uiso 0 1 1 d . . .
O1-11 O 0.580737 0.849085 0.045786 Uiso 0 1 1 d . . .
O1-12 O 0.91201 0.847496 0.043374 Uiso 0 1 1 d . . .
O1-13 O 0.079679 0.221765 0.042657 Uiso 0 1 1 d . . .
O1-14 O 0.414034 0.224111 0.045812 Uiso 0 1 1 d . . .
O1-15 O 0.745304 0.22241 0.043258 Uiso 0 1 1 d . . .
O1-16 O 0.07849 0.471917 0.042609 Uiso 0 1 1 d . . .
O1-17 O 0.413469 0.472218 0.043318 Uiso 0 1 1 d . . .
O1-18 O 0.747058 0.474151 0.045799 Uiso 0 1 1 d . . .
O1-19 O 0.079972 0.723978 0.045498 Uiso 0 1 1 d . . .
O1-20 O 0.411857 0.721554 0.042159 Uiso 0 1 1 d . . .
O1-21 O 0.747188 0.722754 0.04407 Uiso 0 1 1 d . . .
O1-22 O 0.080777 0.973292 0.044797 Uiso 0 1 1 d . . .
O1-23 O 0.41284 0.97362 0.044953 Uiso 0 1 1 d . . .
O1-24 O 0.7454 0.971376 0.041977 Uiso 0 1 1 d . . .
O1-25 O 0.085805 0.151324 0.545297 Uiso 0 1 1 d . . .
O1-26 O 0.420985 0.153613 0.542048 Uiso 0 1 1 d . . .
O1-27 O 0.754193 0.151777 0.544382 Uiso 0 1 1 d . . .
O1-28 O 0.087077 0.401305 0.545065 Uiso 0 1 1 d . . .
O1-29 O 0.419257 0.4018 0.544674 Uiso 0 1 1 d . . .
O1-30 O 0.754649 0.403608 0.541988 Uiso 0 1 1 d . . .
O1-31 O 0.088162 0.653393 0.542221 Uiso 0 1 1 d . . .
O1-32 O 0.419948 0.650976 0.545571 Uiso 0 1 1 d . . .
O1-33 O 0.752873 0.652344 0.543935 Uiso 0 1 1 d . . .
O1-34 O 0.086609 0.902871 0.543191 Uiso 0 1 1 d . . .
O1-35 O 0.421497 0.903002 0.542713 Uiso 0 1 1 d . . .
O1-36 O 0.752877 0.90084 0.545823 Uiso 0 1 1 d . . .
O1-37 O 0.25321 0.02594 0.54563 Uiso 0 1 1 d . . .
O1-38 O 0.586264 0.027432 0.543812 Uiso 0 1 1 d . . .
O1-39 O 0.921508 0.028341 0.542285 Uiso 0 1 1 d . . .
O1-40 O 0.254813 0.277927 0.542811 Uiso 0 1 1 d . . .
O1-41 O 0.586155 0.275838 0.545837 Uiso 0 1 1 d . . .
O1-42 O 0.920015 0.277948 0.543079 Uiso 0 1 1 d . . .
O1-43 O 0.253813 0.528356 0.542472 Uiso 0 1 1 d . . .
O1-44 O 0.587942 0.527407 0.543506 Uiso 0 1 1 d . . .
O1-45 O 0.919228 0.52595 0.545749 Uiso 0 1 1 d . . .
O1-46 O 0.25247 0.776259 0.545379 Uiso 0 1 1 d . . .
O1-47 O 0.587588 0.778593 0.542086 Uiso 0 1 1 d . . .
O1-48 O 0.920926 0.776861 0.544262 Uiso 0 1 1 d . . .
O1-49 O 0.088184 0.153152 0.957479 Uiso 0 1 1 d . . .
O1-50 O 0.41967 0.150863 0.95423 Uiso 0 1 1 d . . .
O1-51 O 0.753129 0.152699 0.956564 Uiso 0 1 1 d . . .
O1-52 O 0.086912 0.40317 0.957247 Uiso 0 1 1 d . . .
O1-53 O 0.421398 0.402675 0.956856 Uiso 0 1 1 d . . .
O1-54 O 0.752673 0.400868 0.95417 Uiso 0 1 1 d . . .
O1-55 O 0.085826 0.651082 0.954403 Uiso 0 1 1 d . . .
O1-56 O 0.420708 0.653499 0.957753 Uiso 0 1 1 d . . .
O1-57 O 0.754449 0.652132 0.956117 Uiso 0 1 1 d . . .
O1-58 O 0.087379 0.901605 0.955373 Uiso 0 1 1 d . . .
O1-59 O 0.419159 0.901473 0.954895 Uiso 0 1 1 d . . .
O1-60 O 0.754445 0.903635 0.958005 Uiso 0 1 1 d . . .
O1-61 O 0.254112 0.028535 0.957812 Uiso 0 1 1 d . . .
O1-62 O 0.587724 0.027044 0.955994 Uiso 0 1 1 d . . .
O1-63 O 0.919147 0.026134 0.954467 Uiso 0 1 1 d . . .
O1-64 O 0.252509 0.276549 0.954993 Uiso 0 1 1 d . . .
O1-65 O 0.587833 0.278637 0.958019 Uiso 0 1 1 d . . .
O1-66 O 0.920641 0.276527 0.955261 Uiso 0 1 1 d . . .
O1-67 O 0.253509 0.526119 0.954654 Uiso 0 1 1 d . . .
O1-68 O 0.586047 0.527069 0.955688 Uiso 0 1 1 d . . .
O1-69 O 0.921427 0.528525 0.957931 Uiso 0 1 1 d . . .
O1-70 O 0.254852 0.778217 0.957561 Uiso 0 1 1 d . . .
O1-71 O 0.586401 0.775882 0.954268 Uiso 0 1 1 d . . .
O1-72 O 0.91973 0.777614 0.956444 Uiso 0 1 1 d . . .
O1-73 O 0.247465 0.099013 0.454293 Uiso 0 1 1 d . . .
O1-74 O 0.578772 0.097681 0.456374 Uiso 0 1 1 d . . .
O1-75 O 0.912779 0.096593 0.457607 Uiso 0 1 1 d . . .
O1-76 O 0.246579 0.346977 0.45703 Uiso 0 1 1 d . . .
O1-77 O 0.580563 0.349158 0.454157 Uiso 0 1 1 d . . .
O1-78 O 0.911875 0.347152 0.457086 Uiso 0 1 1 d . . .
O1-79 O 0.245151 0.596716 0.457646 Uiso 0 1 1 d . . .
O1-80 O 0.580341 0.597481 0.45631 Uiso 0 1 1 d . . .
O1-81 O 0.913525 0.59909 0.454317 Uiso 0 1 1 d . . .
O1-82 O 0.246408 0.848819 0.454749 Uiso 0 1 1 d . . .
O1-83 O 0.578608 0.846439 0.457968 Uiso 0 1 1 d . . .
O1-84 O 0.914001 0.848028 0.455556 Uiso 0 1 1 d . . .
O1-85 O 0.079666 0.223759 0.454839 Uiso 0 1 1 d . . .
O1-86 O 0.411977 0.221413 0.457994 Uiso 0 1 1 d . . .
O1-87 O 0.747374 0.223115 0.45544 Uiso 0 1 1 d . . .
O1-88 O 0.080855 0.473607 0.454791 Uiso 0 1 1 d . . .
O1-89 O 0.412543 0.473306 0.4555 Uiso 0 1 1 d . . .
O1-90 O 0.74562 0.471373 0.457981 Uiso 0 1 1 d . . .
O1-91 O 0.079372 0.721546 0.45768 Uiso 0 1 1 d . . .
O1-92 O 0.414154 0.72397 0.454341 Uiso 0 1 1 d . . .
O1-93 O 0.74549 0.72277 0.456252 Uiso 0 1 1 d . . .
O1-94 O 0.078568 0.972233 0.456979 Uiso 0 1 1 d . . .
O1-95 O 0.413171 0.971905 0.457135 Uiso 0 1 1 d . . .
O1-96 O 0.747278 0.974149 0.454159 Uiso 0 1 1 d . . .
O2-1 O 0.07789 0.102586 0.249843 Uiso 0 1 1 d . . .
O2-2 O 0.411223 0.102586 0.251132 Uiso 0 1 1 d . . .
O2-3 O 0.744556 0.102586 0.249025 Uiso 0 1 1 d . . .
O2-4 O 0.07789 0.352586 0.248814 Uiso 0 1 1 d . . .
O2-5 O 0.411223 0.352586 0.250322 Uiso 0 1 1 d . . .
O2-6 O 0.744556 0.352586 0.250864 Uiso 0 1 1 d . . .
O2-7 O 0.07789 0.602586 0.250464 Uiso 0 1 1 d . . .
O2-8 O 0.411223 0.602586 0.248785 Uiso 0 1 1 d . . .
O2-9 O 0.744556 0.602586 0.250751 Uiso 0 1 1 d . . .
O2-10 O 0.07789 0.852586 0.251065 Uiso 0 1 1 d . . .
O2-11 O 0.411223 0.852586 0.249994 Uiso 0 1 1 d . . .
O2-12 O 0.744556 0.852586 0.248941 Uiso 0 1 1 d . . .
O2-13 O 0.244556 0.227586 0.249916 Uiso 0 1 1 d . . .
O2-14 O 0.57789 0.227586 0.248982 Uiso 0 1 1 d . . .
O2-15 O 0.911223 0.227586 0.251102 Uiso 0 1 1 d . . .
O2-16 O 0.244556 0.477586 0.251224 Uiso 0 1 1 d . . .
O2-17 O 0.57789 0.477586 0.249453 Uiso 0 1 1 d . . .
O2-18 O 0.911223 0.477586 0.249323 Uiso 0 1 1 d . . .
O2-19 O 0.244556 0.727586 0.249767 Uiso 0 1 1 d . . .
O2-20 O 0.57789 0.727586 0.251159 Uiso 0 1 1 d . . .
O2-21 O 0.911223 0.727586 0.249074 Uiso 0 1 1 d . . .
O2-22 O 0.244556 0.977586 0.248836 Uiso 0 1 1 d . . .
O2-23 O 0.57789 0.977586 0.250246 Uiso 0 1 1 d . . .
O2-24 O 0.911223 0.977586 0.250917 Uiso 0 1 1 d . . .
O2-25 O 0.255444 0.147414 0.750611 Uiso 0 1 1 d . . .
O2-26 O 0.588777 0.147414 0.750615 Uiso 0 1 1 d . . .
O2-27 O 0.92211 0.147414 0.748774 Uiso 0 1 1 d . . .
O2-28 O 0.255444 0.397414 0.748866 Uiso 0 1 1 d . . .
O2-29 O 0.588777 0.397414 0.750972 Uiso 0 1 1 d . . .
O2-30 O 0.92211 0.397414 0.750161 Uiso 0 1 1 d . . .
O2-31 O 0.255444 0.647414 0.749683 Uiso 0 1 1 d . . .
O2-32 O 0.588777 0.647414 0.749133 Uiso 0 1 1 d . . .
O2-33 O 0.92211 0.647414 0.751185 Uiso 0 1 1 d . . .
O2-34 O 0.255444 0.897414 0.751216 Uiso 0 1 1 d . . .
O2-35 O 0.588777 0.897414 0.749253 Uiso 0 1 1 d . . .
O2-36 O 0.92211 0.897414 0.749531 Uiso 0 1 1 d . . .
O2-37 O 0.088777 0.022414 0.749608 Uiso 0 1 1 d . . .
O2-38 O 0.42211 0.022414 0.749189 Uiso 0 1 1 d . . .
O2-39 O 0.755444 0.022414 0.751202 Uiso 0 1 1 d . . .
O2-40 O 0.088777 0.272414 0.751203 Uiso 0 1 1 d . . .
O2-41 O 0.42211 0.272414 0.749193 Uiso 0 1 1 d . . .
O2-42 O 0.755444 0.272414 0.749604 Uiso 0 1 1 d . . .
O2-43 O 0.088777 0.522414 0.750079 Uiso 0 1 1 d . . .
O2-44 O 0.42211 0.522414 0.75102 Uiso 0 1 1 d . . .
O2-45 O 0.755444 0.522414 0.7489 Uiso 0 1 1 d . . .
O2-46 O 0.088777 0.772414 0.748776 Uiso 0 1 1 d . . .
O2-47 O 0.42211 0.772414 0.750543 Uiso 0 1 1 d . . .
O2-48 O 0.755444 0.772414 0.750681 Uiso 0 1 1 d . . .
O3-1 O 0.079591 0.038892 0.142338 Uiso 0 1 1 d . . .
O3-2 O 0.413931 0.040058 0.141724 Uiso 0 1 1 d . . .
O3-3 O 0.749846 0.039992 0.143075 Uiso 0 1 1 d . . .
O3-4 O 0.082799 0.289707 0.143158 Uiso 0 1 1 d . . .
O3-5 O 0.41247 0.288964 0.142042 Uiso 0 1 1 d . . .
O3-6 O 0.748098 0.29027 0.141938 Uiso 0 1 1 d . . .
O3-7 O 0.082219 0.540387 0.142218 Uiso 0 1 1 d . . .
O3-8 O 0.415497 0.539413 0.143121 Uiso 0 1 1 d . . .
O3-9 O 0.745653 0.539141 0.141797 Uiso 0 1 1 d . . .
O3-10 O 0.079162 0.789395 0.141642 Uiso 0 1 1 d . . .
O3-11 O 0.416172 0.790391 0.142524 Uiso 0 1 1 d . . .
O3-12 O 0.748035 0.789155 0.142971 Uiso 0 1 1 d . . .
O3-13 O 0.249582 0.16538 0.142572 Uiso 0 1 1 d . . .
O3-14 O 0.581233 0.16412 0.142938 Uiso 0 1 1 d . . .
O3-15 O 0.912553 0.164441 0.141627 Uiso 0 1 1 d . . .
O3-16 O 0.246404 0.414735 0.141604 Uiso 0 1 1 d . . .
O3-17 O 0.583225 0.415253 0.142847 Uiso 0 1 1 d . . .
O3-18 O 0.91374 0.413952 0.142686 Uiso 0 1 1 d . . .
O3-19 O 0.246356 0.663891 0.142387 Uiso 0 1 1 d . . .
O3-20 O 0.580467 0.665017 0.141699 Uiso 0 1 1 d . . .
O3-21 O 0.916545 0.665034 0.143051 Uiso 0 1 1 d . . .
O3-22 O 0.249547 0.914755 0.143152 Uiso 0 1 1 d . . .
O3-23 O 0.579191 0.913945 0.142087 Uiso 0 1 1 d . . .
O3-24 O 0.914631 0.915241 0.141898 Uiso 0 1 1 d . . .
O3-25 O 0.251368 0.209641 0.642118 Uiso 0 1 1 d . . .
O3-26 O 0.587666 0.210929 0.641872 Uiso 0 1 1 d . . .
O3-27 O 0.917598 0.210489 0.643147 Uiso 0 1 1 d . . .
O3-28 O 0.250373 0.460193 0.643143 Uiso 0 1 1 d . . .
O3-29 O 0.585519 0.459793 0.641856 Uiso 0 1 1 d . . .
O3-30 O 0.92074 0.461073 0.642138 Uiso 0 1 1 d . . .
O3-31 O 0.25353 0.711107 0.642442 Uiso 0 1 1 d . . .
O3-32 O 0.583428 0.709922 0.643022 Uiso 0 1 1 d . . .
O3-33 O 0.919674 0.71003 0.641674 Uiso 0 1 1 d . . .
O3-34 O 0.253707 0.960317 0.641599 Uiso 0 1 1 d . . .
O3-35 O 0.586118 0.961025 0.642735 Uiso 0 1 1 d . . .
O3-36 O 0.916808 0.959717 0.642803 Uiso 0 1 1 d . . .
O3-37 O 0.086754 0.086101 0.642491 Uiso 0 1 1 d . . .
O3-38 O 0.416747 0.084883 0.642992 Uiso 0 1 1 d . . .
O3-39 O 0.753131 0.085074 0.641654 Uiso 0 1 1 d . . .
O3-40 O 0.087134 0.335365 0.641598 Uiso 0 1 1 d . . .
O3-41 O 0.41932 0.336002 0.642779 Uiso 0 1 1 d . . .
O3-42 O 0.750179 0.334692 0.64276 Uiso 0 1 1 d . . .
O3-43 O 0.083921 0.584602 0.64247 Uiso 0 1 1 d . . .
O3-44 O 0.420893 0.585654 0.641662 Uiso 0 1 1 d . . .
O3-45 O 0.751817 0.585803 0.643005 Uiso 0 1 1 d . . .
O3-46 O 0.084375 0.835536 0.643136 Uiso 0 1 1 d . . .
O3-47 O 0.417912 0.834626 0.642165 Uiso 0 1 1 d . . .
O3-48 O 0.754344 0.835897 0.641835 Uiso 0 1 1 d . . .
O3-49 O 0.253053 0.211065 0.85736 Uiso 0 1 1 d . . .
O3-50 O 0.583422 0.209777 0.857114 Uiso 0 1 1 d . . .
O3-51 O 0.920157 0.210217 0.858389 Uiso 0 1 1 d . . .
O3-52 O 0.254049 0.460513 0.858385 Uiso 0 1 1 d . . .
O3-53 O 0.585569 0.460913 0.857098 Uiso 0 1 1 d . . .
O3-54 O 0.917014 0.459633 0.85738 Uiso 0 1 1 d . . .
O3-55 O 0.250891 0.709599 0.857684 Uiso 0 1 1 d . . .
O3-56 O 0.58766 0.710784 0.858264 Uiso 0 1 1 d . . .
O3-57 O 0.918081 0.710676 0.856916 Uiso 0 1 1 d . . .
O3-58 O 0.250715 0.960389 0.856841 Uiso 0 1 1 d . . .
O3-59 O 0.58497 0.959681 0.857977 Uiso 0 1 1 d . . .
O3-60 O 0.920947 0.960989 0.858045 Uiso 0 1 1 d . . .
O3-61 O 0.084334 0.084605 0.857733 Uiso 0 1 1 d . . .
O3-62 O 0.421008 0.085823 0.858234 Uiso 0 1 1 d . . .
O3-63 O 0.75129 0.085632 0.856896 Uiso 0 1 1 d . . .
O3-64 O 0.083954 0.335341 0.85684 Uiso 0 1 1 d . . .
O3-65 O 0.418435 0.334704 0.858021 Uiso 0 1 1 d . . .
O3-66 O 0.754243 0.336014 0.858002 Uiso 0 1 1 d . . .
O3-67 O 0.087167 0.586104 0.857712 Uiso 0 1 1 d . . .
O3-68 O 0.416862 0.585052 0.856904 Uiso 0 1 1 d . . .
O3-69 O 0.752604 0.584903 0.858247 Uiso 0 1 1 d . . .
O3-70 O 0.086713 0.83517 0.858378 Uiso 0 1 1 d . . .
O3-71 O 0.419843 0.83608 0.857407 Uiso 0 1 1 d . . .
O3-72 O 0.750077 0.834809 0.857077 Uiso 0 1 1 d . . .
O3-73 O 0.082654 0.040402 0.35758 Uiso 0 1 1 d . . .
O3-74 O 0.414981 0.039236 0.356966 Uiso 0 1 1 d . . .
O3-75 O 0.745733 0.039302 0.358317 Uiso 0 1 1 d . . .
O3-76 O 0.079446 0.289587 0.3584 Uiso 0 1 1 d . . .
O3-77 O 0.416442 0.29033 0.357284 Uiso 0 1 1 d . . .
O3-78 O 0.74748 0.289024 0.35718 Uiso 0 1 1 d . . .
O3-79 O 0.080026 0.538907 0.35746 Uiso 0 1 1 d . . .
O3-80 O 0.413415 0.539881 0.358363 Uiso 0 1 1 d . . .
O3-81 O 0.749926 0.540153 0.35704 Uiso 0 1 1 d . . .
O3-82 O 0.083084 0.789899 0.356884 Uiso 0 1 1 d . . .
O3-83 O 0.41274 0.788903 0.357766 Uiso 0 1 1 d . . .
O3-84 O 0.747544 0.790139 0.358213 Uiso 0 1 1 d . . .
O3-85 O 0.245996 0.163914 0.357814 Uiso 0 1 1 d . . .
O3-86 O 0.581012 0.165174 0.35818 Uiso 0 1 1 d . . .
O3-87 O 0.916359 0.164853 0.356869 Uiso 0 1 1 d . . .
O3-88 O 0.249175 0.414559 0.356846 Uiso 0 1 1 d . . .
O3-89 O 0.579021 0.414041 0.358089 Uiso 0 1 1 d . . .
O3-90 O 0.915173 0.415342 0.357928 Uiso 0 1 1 d . . .
O3-91 O 0.249223 0.665403 0.357629 Uiso 0 1 1 d . . .
O3-92 O 0.581778 0.664277 0.356941 Uiso 0 1 1 d . . .
O3-93 O 0.912367 0.66426 0.358293 Uiso 0 1 1 d . . .
O3-94 O 0.246032 0.914539 0.358394 Uiso 0 1 1 d . . .
O3-95 O 0.583055 0.915349 0.357329 Uiso 0 1 1 d . . .
O3-96 O 0.914281 0.914052 0.35714 Uiso 0 1 1 d . . .

loop_
_atom_site_aniso_label
_atom_site_aniso_type_symbol
_atom_site_aniso_U_11
_atom_site_aniso_U_22
_atom_site_aniso_U_33
_atom_site_aniso_U_12
_atom_site_aniso_U_13
_atom_site_aniso_U_23
Fe1-1 Fe 0.011461 0.005151 0.00475 0.00343 0 0
Fe1-2 Fe 0.011461 0.005151 0.00475 0.00343 0 0
Fe1-3 Fe 0.011461 0.005151 0.00475 0.00343 0 0
Fe1-4 Fe 0.011461 0.005151 0.00475 0.00343 0 0
Fe1-5 Fe 0.011461 0.005151 0.00475 0.00343 0 0
Fe1-6 Fe 0.011461 0.005151 0.00475 0.00343 0 0
Fe1-7 Fe 0.011461 0.005151 0.00475 0.00343 0 0
Fe1-8 Fe 0.011461 0.005151 0.00475 0.00343 0 0
Fe1-9 Fe 0.011461 0.005151 0.00475 0.00343 0 0
Fe1-10 Fe 0.011461 0.005151 0.00475 0.00343 0 0
Fe1-11 Fe 0.011461 0.005151 0.00475 0.00343 0 0
Fe1-12 Fe 0.011461 0.005151 0.00475 0.00343 0 0
Fe1-13 Fe 0.011461 0.005151 0.00475 0.00343 0 0
Fe1-14 Fe 0.011461 0.005151 0.00475 0.00343 0 0
Fe1-15 Fe 0.011461 0.005151 0.00475 0.00343 0 0
Fe1-16 Fe 0.011461 0.005151 0.00475 0.00343 0 0
Fe1-17 Fe 0.011461 0.005151 0.00475 0.00343 0 0
Fe1-18 Fe 0.011461 0.005151 0.00475 0.00343 0 0
Fe1-19 Fe 0.011461 0.005151 0.00475 0.00343 0 0
Fe1-20 Fe 0.011461 0.005151 0.00475 0.00343 0 0
Fe1-21 Fe 0.011461 0.005151 0.00475 0.00343 0 0
Fe1-22 Fe 0.011461 0.005151 0.00475 0.00343 0 0
Fe1-23 Fe 0.011461 0.005151 0.00475 0.00343 0 0
Fe1-24 Fe 0.011461 0.005151 0.00475 0.00343 0 0
Fe1-25 Fe 0.011461 0.005151 0.00475 0.00343 0 0
Fe1-26 Fe 0.011461 0.005151 0.00475 0.00343 0 0
Fe1-27 Fe 0.011461 0.005151 0.00475 0.00343 0 0
Fe1-28 Fe 0.011461 0.005151 0.00475 0.00343 0 0
Fe1-29 Fe 0.011461 0.005151 0.00475 0.00343 0 0
Fe1-30 Fe 0.011461 0.005151 0.00475 0.00343 0 0
Fe1-31 Fe 0.011461 0.005151 0.00475 0.00343 0 0
Fe1-32 Fe 0.011461 0.005151 0.00475 0.00343 0 0
Fe1-33 Fe 0.011461 0.005151 0.00475 0.00343 0 0
Fe1-34 Fe 0.011461 0.005151 0.00475 0.00343 0 0
Fe1-35 Fe 0.011461 0.005151 0.00475 0.00343 0 0
Fe1-36 Fe 0.011461 0.005151 0.00475 0.00343 0 0
Fe1-37 Fe 0.011461 0.005151 0.00475 0.00343 0 0
Fe1-38 Fe 0.011461 0.005151 0.00475 0.00343 0 0
Fe1-39 Fe 0.011461 0.005151 0.00475 0.00343 0 0
Fe1-40 Fe 0.011461 0.005151 0.00475 0.00343 0 0
Fe1-41 Fe 0.011461 0.005151 0.00475 0.00343 0 0
Fe1-42 Fe 0.011461 0.005151 0.00475 0.00343 0 0
Fe1-43 Fe 0.011461 0.005151 0.00475 0.00343 0 0
Fe1-44 Fe 0.011461 0.005151 0.00475 0.00343 0 0
Fe1-45 Fe 0.011461 0.005151 0.00475 0.00343 0 0
Fe1-46 Fe 0.011461 0.005151 0.00475 0.00343 0 0
Fe1-47 Fe 0.011461 0.005151 0.00475 0.00343 0 0
Fe1-48 Fe 0.011461 0.005151 0.00475 0.00343 0 0
Fe2-1 Fe 0.012842 0.004058 0.003204 -0.000922 -0.000791 0.000274
Fe2-2 Fe 0.012842 0.004058 0.003204 -0.000922 -0.000791 0.000274
Fe2-3 Fe 0.012842 0.004058 0.003204 -0.000922 -0.000791 0.000274
Fe2-4 Fe 0.012842 0.004058 0.003204 -0.000922 -0.000791 0.000274
Fe2-5 Fe 0.012842 0.004058 0.003204 -0.000922 -0.000791 0.000274
Fe2-6 Fe 0.012842 0.004058 0.003204 -0.000922 -0.000791 0.000274
Fe2-7 Fe 0.012842 0.004058 0.003204 -0.000922 -0.000791 0.000274
Fe2-8 Fe 0.012842 0.004058 0.003204 -0.000922 -0.000791 0.000274
Fe2-9 Fe 0.012842 0.004058 0.003204 -0.000922 -0.000791 0.000274
Fe2-11 Fe 0.012842 0.004058 0.003204 -0.000922 -0.000791 0.000274
Fe2-12 Fe 0.012842 0.004058 0.003204 -0.000922 -0.000791 0.000274
Fe2-13 Fe 0.012842 0.004058 0.003204 -0.000922 -0.000791 0.000274
Fe2-14 Fe 0.012842 0.004058 0.003204 -0.000922 -0.000791 0.000274
Fe2-15 Fe 0.012842 0.004058 0.003204 -0.000922 -0.000791 0.000274
Fe2-16 Fe 0.012842 0.004058 0.003204 -0.000922 -0.000791 0.000274
Fe2-17 Fe 0.012842 0.004058 0.003204 -0.000922 -0.000791 0.000274
Fe2-18 Fe 0.012842 0.004058 0.003204 -0.000922 -0.000791 0.000274
Fe2-19 Fe 0.012842 0.004058 0.003204 -0.000922 -0.000791 0.000274
Fe2-20 Fe 0.012842 0.004058 0.003204 -0.000922 -0.000791 0.000274
Fe2-21 Fe 0.012842 0.004058 0.003204 -0.000922 -0.000791 0.000274
Fe2-22 Fe 0.012842 0.004058 0.003204 -0.000922 -0.000791 0.000274
Fe2-23 Fe 0.012842 0.004058 0.003204 -0.000922 -0.000791 0.000274
Fe2-24 Fe 0.012842 0.004058 0.003204 -0.000922 -0.000791 0.000274
Fe2-25 Fe 0.012842 0.004058 0.003204 -0.000922 -0.000791 0.000274
Fe2-26 Fe 0.012842 0.004058 0.003204 -0.000922 0.000791 -0.000274
Fe2-27 Fe 0.012842 0.004058 0.003204 -0.000922 0.000791 -0.000274
Fe2-28 Fe 0.012842 0.004058 0.003204 -0.000922 0.000791 -0.000274
Fe2-29 Fe 0.012842 0.004058 0.003204 -0.000922 0.000791 -0.000274
Fe2-30 Fe 0.012842 0.004058 0.003204 -0.000922 0.000791 -0.000274
Fe2-31 Fe 0.012842 0.004058 0.003204 -0.000922 0.000791 -0.000274
Fe2-32 Fe 0.012842 0.004058 0.003204 -0.000922 0.000791 -0.000274
Fe2-33 Fe 0.012842 0.004058 0.003204 -0.000922 0.000791 -0.000274
Fe2-34 Fe 0.012842 0.004058 0.003204 -0.000922 0.000791 -0.000274
Fe2-35 Fe 0.012842 0.004058 0.003204 -0.000922 0.000791 -0.000274
Fe2-36 Fe 0.012842 0.004058 0.003204 -0.000922 0.000791 -0.000274
Fe2-37 Fe 0.012842 0.004058 0.003204 -0.000922 0.000791 -0.000274
Fe2-38 Fe 0.012842 0.004058 0.003204 -0.000922 0.000791 -0.000274
Fe2-39 Fe 0.012842 0.004058 0.003204 -0.000922 0.000791 -0.000274
Fe2-40 Fe 0.012842 0.004058 0.003204 -0.000922 0.000791 -0.000274
Fe2-41 Fe 0.012842 0.004058 0.003204 -0.000922 0.000791 -0.000274
Fe2-42 Fe 0.012842 0.004058 0.003204 -0.000922 0.000791 -0.000274
Fe2-43 Fe 0.012842 0.004058 0.003204 -0.000922 0.000791 -0.000274
Fe2-44 Fe 0.012842 0.004058 0.003204 -0.000922 0.000791 -0.000274
Fe2-45 Fe 0.012842 0.004058 0.003204 -0.000922 0.000791 -0.000274
Fe2-46 Fe 0.012842 0.004058 0.003204 -0.000922 0.000791 -0.000274
Fe2-47 Fe 0.012842 0.004058 0.003204 -0.000922 0.000791 -0.000274
Fe2-48 Fe 0.012842 0.004058 0.003204 -0.000922 0.000791 -0.000274
Fe2-49 Fe 0.012842 0.004058 0.003204 -0.000922 0.000791 -0.000274
Fe3-1 Fe 0.013294 0.003902 0.004049 -0.000085 0.001298 0.000299
Fe3-2 Fe 0.013294 0.003902 0.004049 -0.000085 0.001298 0.000299
Fe3-3 Fe 0.013294 0.003902 0.004049 -0.000085 0.001298 0.000299
Fe3-4 Fe 0.013294 0.003902 0.004049 -0.000085 0.001298 0.000299
Fe3-5 Fe 0.013294 0.003902 0.004049 -0.000085 0.001298 0.000299
Fe3-6 Fe 0.013294 0.003902 0.004049 -0.000085 0.001298 0.000299
Fe3-7 Fe 0.013294 0.003902 0.004049 -0.000085 0.001298 0.000299
Fe3-8 Fe 0.013294 0.003902 0.004049 -0.000085 0.001298 0.000299
Fe3-9 Fe 0.013294 0.003902 0.004049 -0.000085 0.001298 0.000299
Fe3-10 Fe 0.013294 0.003902 0.004049 -0.000085 0.001298 0.000299
Fe3-11 Fe 0.013294 0.003902 0.004049 -0.000085 0.001298 0.000299
Fe3-12 Fe 0.013294 0.003902 0.004049 -0.000085 0.001298 0.000299
Fe3-13 Fe 0.013294 0.003902 0.004049 -0.000085 0.001298 0.000299
Fe3-14 Fe 0.013294 0.003902 0.004049 -0.000085 0.001298 0.000299
Fe3-15 Fe 0.013294 0.003902 0.004049 -0.000085 0.001298 0.000299
Fe3-16 Fe 0.013294 0.003902 0.004049 -0.000085 0.001298 0.000299
Fe3-17 Fe 0.013294 0.003902 0.004049 -0.000085 0.001298 0.000299
Fe3-18 Fe 0.013294 0.003902 0.004049 -0.000085 0.001298 0.000299
Fe3-19 Fe 0.013294 0.003902 0.004049 -0.000085 0.001298 0.000299
Fe3-20 Fe 0.013294 0.003902 0.004049 -0.000085 0.001298 0.000299
Fe3-21 Fe 0.013294 0.003902 0.004049 -0.000085 0.001298 0.000299
Fe3-22 Fe 0.013294 0.003902 0.004049 -0.000085 0.001298 0.000299
Fe3-23 Fe 0.013294 0.003902 0.004049 -0.000085 0.001298 0.000299
Fe3-24 Fe 0.013294 0.003902 0.004049 -0.000085 0.001298 0.000299
Fe3-25 Fe 0.013294 0.003902 0.004049 -0.000085 -0.001298 -0.000299
Fe3-26 Fe 0.013294 0.003902 0.004049 -0.000085 -0.001298 -0.000299
Fe3-27 Fe 0.013294 0.003902 0.004049 -0.000085 -0.001298 -0.000299
Fe3-28 Fe 0.013294 0.003902 0.004049 -0.000085 -0.001298 -0.000299
Fe3-29 Fe 0.013294 0.003902 0.004049 -0.000085 -0.001298 -0.000299
Fe3-30 Fe 0.013294 0.003902 0.004049 -0.000085 -0.001298 -0.000299
Fe3-31 Fe 0.013294 0.003902 0.004049 -0.000085 -0.001298 -0.000299
Fe3-32 Fe 0.013294 0.003902 0.004049 -0.000085 -0.001298 -0.000299
Fe3-33 Fe 0.013294 0.003902 0.004049 -0.000085 -0.001298 -0.000299
Fe3-34 Fe 0.013294 0.003902 0.004049 -0.000085 -0.001298 -0.000299
Fe3-35 Fe 0.013294 0.003902 0.004049 -0.000085 -0.001298 -0.000299
Fe3-36 Fe 0.013294 0.003902 0.004049 -0.000085 -0.001298 -0.000299
Fe3-37 Fe 0.013294 0.003902 0.004049 -0.000085 -0.001298 -0.000299
Fe3-38 Fe 0.013294 0.003902 0.004049 -0.000085 -0.001298 -0.000299
Fe3-39 Fe 0.013294 0.003902 0.004049 -0.000085 -0.001298 -0.000299
Fe3-40 Fe 0.013294 0.003902 0.004049 -0.000085 -0.001298 -0.000299
Fe3-41 Fe 0.013294 0.003902 0.004049 -0.000085 -0.001298 -0.000299
Fe3-42 Fe 0.013294 0.003902 0.004049 -0.000085 -0.001298 -0.000299
Fe3-43 Fe 0.013294 0.003902 0.004049 -0.000085 -0.001298 -0.000299
Fe3-44 Fe 0.013294 0.003902 0.004049 -0.000085 -0.001298 -0.000299
Fe3-45 Fe 0.013294 0.003902 0.004049 -0.000085 -0.001298 -0.000299
Fe3-46 Fe 0.013294 0.003902 0.004049 -0.000085 -0.001298 -0.000299
Fe3-47 Fe 0.013294 0.003902 0.004049 -0.000085 -0.001298 -0.000299
Fe3-48 Fe 0.013294 0.003902 0.004049 -0.000085 -0.001298 -0.000299
Fe3-49 Fe 0.013294 0.003902 0.004049 -0.000085 0.001298 0.000299
Fe3-50 Fe 0.013294 0.003902 0.004049 -0.000085 0.001298 0.000299
Fe3-51 Fe 0.013294 0.003902 0.004049 -0.000085 0.001298 0.000299
Fe3-52 Fe 0.013294 0.003902 0.004049 -0.000085 0.001298 0.000299
Fe3-53 Fe 0.013294 0.003902 0.004049 -0.000085 0.001298 0.000299
Fe3-54 Fe 0.013294 0.003902 0.004049 -0.000085 0.001298 0.000299
Fe3-55 Fe 0.013294 0.003902 0.004049 -0.000085 0.001298 0.000299
Fe3-56 Fe 0.013294 0.003902 0.004049 -0.000085 0.001298 0.000299
Fe3-57 Fe 0.013294 0.003902 0.004049 -0.000085 0.001298 0.000299
Fe3-58 Fe 0.013294 0.003902 0.004049 -0.000085 0.001298 0.000299
Fe3-59 Fe 0.013294 0.003902 0.004049 -0.000085 0.001298 0.000299
Fe3-60 Fe 0.013294 0.003902 0.004049 -0.000085 0.001298 0.000299
Fe3-61 Fe 0.013294 0.003902 0.004049 -0.000085 0.001298 0.000299
Fe3-62 Fe 0.013294 0.003902 0.004049 -0.000085 0.001298 0.000299
Fe3-63 Fe 0.013294 0.003902 0.004049 -0.000085 0.001298 0.000299
Fe3-64 Fe 0.013294 0.003902 0.004049 -0.000085 0.001298 0.000299
Fe3-65 Fe 0.013294 0.003902 0.004049 -0.000085 0.001298 0.000299
Fe3-66 Fe 0.013294 0.003902 0.004049 -0.000085 0.001298 0.000299
Fe3-67 Fe 0.013294 0.003902 0.004049 -0.000085 0.001298 0.000299
Fe3-68 Fe 0.013294 0.003902 0.004049 -0.000085 0.001298 0.000299
Fe3-69 Fe 0.013294 0.003902 0.004049 -0.000085 0.001298 0.000299
Fe3-70 Fe 0.013294 0.003902 0.004049 -0.000085 0.001298 0.000299
Fe3-71 Fe 0.013294 0.003902 0.004049 -0.000085 0.001298 0.000299
Fe3-72 Fe 0.013294 0.003902 0.004049 -0.000085 0.001298 0.000299
Fe3-73 Fe 0.013294 0.003902 0.004049 -0.000085 -0.001298 -0.000299
Fe3-74 Fe 0.013294 0.003902 0.004049 -0.000085 -0.001298 -0.000299
Fe3-75 Fe 0.013294 0.003902 0.004049 -0.000085 -0.001298 -0.000299
Fe3-76 Fe 0.013294 0.003902 0.004049 -0.000085 -0.001298 -0.000299
Fe3-77 Fe 0.013294 0.003902 0.004049 -0.000085 -0.001298 -0.000299
Fe3-78 Fe 0.013294 0.003902 0.004049 -0.000085 -0.001298 -0.000299
Fe3-79 Fe 0.013294 0.003902 0.004049 -0.000085 -0.001298 -0.000299
Fe3-80 Fe 0.013294 0.003902 0.004049 -0.000085 -0.001298 -0.000299
Fe3-81 Fe 0.013294 0.003902 0.004049 -0.000085 -0.001298 -0.000299
Fe3-82 Fe 0.013294 0.003902 0.004049 -0.000085 -0.001298 -0.000299
Fe3-83 Fe 0.013294 0.003902 0.004049 -0.000085 -0.001298 -0.000299
Fe3-84 Fe 0.013294 0.003902 0.004049 -0.000085 -0.001298 -0.000299
Fe3-85 Fe 0.013294 0.003902 0.004049 -0.000085 -0.001298 -0.000299
Fe3-86 Fe 0.013294 0.003902 0.004049 -0.000085 -0.001298 -0.000299
Fe3-87 Fe 0.013294 0.003902 0.004049 -0.000085 -0.001298 -0.000299
Fe3-88 Fe 0.013294 0.003902 0.004049 -0.000085 -0.001298 -0.000299
Fe3-89 Fe 0.013294 0.003902 0.004049 -0.000085 -0.001298 -0.000299
Fe3-90 Fe 0.013294 0.003902 0.004049 -0.000085 -0.001298 -0.000299
Fe3-91 Fe 0.013294 0.003902 0.004049 -0.000085 -0.001298 -0.000299
Fe3-92 Fe 0.013294 0.003902 0.004049 -0.000085 -0.001298 -0.000299
Fe3-93 Fe 0.013294 0.003902 0.004049 -0.000085 -0.001298 -0.000299
Fe3-94 Fe 0.013294 0.003902 0.004049 -0.000085 -0.001298 -0.000299
Fe3-95 Fe 0.013294 0.003902 0.004049 -0.000085 -0.001298 -0.000299
Fe3-96 Fe 0.013294 0.003902 0.004049 -0.000085 -0.001298 -0.000299

loop_
_atom_type_symbol
_atom_type_scat_dispersion_real
_atom_type_scat_dispersion_imag
_atom_type_scat_source
Fe 0.3436 0.8062 'International Tables Vol C tables 4.2.6.8 and 6.1.1.1'
O 0.0106 0.0058 'International Tables Vol C tables 4.2.6.8 and 6.1.1.1'

loop_
_twin_individual_id
_twin_individual_mass_fraction_refined
_twin_individual_twin_matrix_11
_twin_individual_twin_matrix_12
_twin_individual_twin_matrix_13
_twin_individual_twin_matrix_21
_twin_individual_twin_matrix_22
_twin_individual_twin_matrix_23
_twin_individual_twin_matrix_31
_twin_individual_twin_matrix_32
_twin_individual_twin_matrix_33
1 1.000(3) 1 0 0 0 1 0 0 0 1
2 0.000(3) -1 0 0 0 1 0 0 0 1
